data_4038417
loop_
_publ_author_name
'Kielmann, Marc'
'Flanagan, Keith J.'
'Senge, Mathias O.'

_publ_section_title
;
 Targeted Synthesis of Regioisomerically Pure Dodecasubstituted Type I
 Porphyrins through the Exploitation of Peri-interactions.
;
_journal_name_full 'The Journal of organic chemistry'
_journal_paper_doi 10.1021/acs.joc.0c00798
_journal_year 2020
_chemical_formula_moiety 'C12 H11 N O2'
_chemical_formula_sum 'C12 H11 N O2'
_chemical_formula_weight 201.22
_chemical_name_systematic 'methyl 4-phenyl-1H-pyrrole-3-carboxylate'
_space_group_crystal_system monoclinic
_space_group_IT_number 14
_space_group_name_Hall '-P 2yn'
_space_group_name_H-M_alt 'P 1 21/n 1'
_atom_sites_solution_hydrogens mixed
_atom_sites_solution_primary dual
_audit_creation_date 2019-08-16
_audit_creation_method
;
Olex2 1.2
(compiled 2018.05.29 svn.r3508 for OlexSys, GUI svn.r5506)
;
_cell_angle_alpha 90
_cell_angle_beta 96.743(5)
_cell_angle_gamma 90
_cell_formula_units_Z 4
_cell_length_a 7.0408(10)
_cell_length_b 9.2884(13)
_cell_length_c 16.116(3)
_cell_measurement_reflns_used 3374
_cell_measurement_temperature 297(2)
_cell_measurement_theta_max 28.33
_cell_measurement_theta_min 3.05
_cell_volume 1046.7(3)
_computing_cell_refinement 'SAINT V8.38A (Bruker, 2016)'
_computing_data_collection 'APEX 3 (Bruker, 2017) '
_computing_data_reduction 'SAINT V8.38A (Bruker, 2016)'
_computing_molecular_graphics 'Olex2 (Dolomanov et al., 2009)'
_computing_publication_material 'Olex2 (Dolomanov et al., 2009)'
_computing_structure_refinement 'XL (Sheldrick, 2008)'
_computing_structure_solution 'XT (Sheldrick, 2015)'
_diffrn_ambient_temperature 297(2)
_diffrn_detector 'CMOS area detector'
_diffrn_detector_area_resol_mean 8
_diffrn_detector_type 'Bruker PHOTON 50'
_diffrn_measured_fraction_theta_full 0.997
_diffrn_measured_fraction_theta_max 0.997
_diffrn_measurement_device 'three-circle diffractometer'
_diffrn_measurement_device_type 'Bruker APEX-II CCD'
_diffrn_measurement_method '\f and \w scans'
_diffrn_radiation_collimation '0.5 mm double-pinhole'
_diffrn_radiation_detector 'Bruker PHOTON 50'
_diffrn_radiation_monochromator graphite
_diffrn_radiation_probe x-ray
_diffrn_radiation_type MoK\a
_diffrn_radiation_wavelength 0.71073
_diffrn_reflns_av_R_equivalents 0.0349
_diffrn_reflns_av_unetI/netI 0.0300
_diffrn_reflns_Laue_measured_fraction_full 0.997
_diffrn_reflns_Laue_measured_fraction_max 0.997
_diffrn_reflns_limit_h_max 5
_diffrn_reflns_limit_h_min -9
_diffrn_reflns_limit_k_max 12
_diffrn_reflns_limit_k_min -11
_diffrn_reflns_limit_l_max 21
_diffrn_reflns_limit_l_min -21
_diffrn_reflns_number 11142
_diffrn_reflns_point_group_measured_fraction_full 0.997
_diffrn_reflns_point_group_measured_fraction_max 0.997
_diffrn_reflns_theta_full 25.242
_diffrn_reflns_theta_max 28.374
_diffrn_reflns_theta_min 3.314
_diffrn_source 'sealed tube'
_diffrn_source_type 'Siemens, KFF Mo 2K -90 C'
_diffrn_standards_number 0
_exptl_absorpt_coefficient_mu 0.088
_exptl_absorpt_correction_T_max 0.7457
_exptl_absorpt_correction_T_min 0.6918
_exptl_absorpt_correction_type multi-scan
_exptl_absorpt_process_details
'SADABS-2016/2 (Bruker,2016/2) was used for absorption correction. wR2(int) was 0.0586 before and 0.0508 after correction. The Ratio of minimum to maximum transmission is 0.9277. The \l/2 correction factor is 0.00150.'
_exptl_crystal_colour colourless
_exptl_crystal_colour_primary colourless
_exptl_crystal_density_diffrn 1.277
_exptl_crystal_density_method 'not measured'
_exptl_crystal_description rod
_exptl_crystal_F_000 424
_exptl_crystal_size_max 0.5
_exptl_crystal_size_mid 0.2
_exptl_crystal_size_min 0.2
_refine_diff_density_max 0.194
_refine_diff_density_min -0.241
_refine_diff_density_rms 0.046
_refine_ls_extinction_method none
_refine_ls_goodness_of_fit_ref 1.025
_refine_ls_hydrogen_treatment mixed
_refine_ls_matrix_type full
_refine_ls_number_parameters 141
_refine_ls_number_reflns 2629
_refine_ls_number_restraints 1
_refine_ls_restrained_S_all 1.025
_refine_ls_R_factor_all 0.0728
_refine_ls_R_factor_gt 0.0470
_refine_ls_shift/su_max 0.000
_refine_ls_shift/su_mean 0.000
_refine_ls_structure_factor_coef Fsqd
_refine_ls_weighting_details 'w=1/[\s^2^(Fo^2^)+(0.0665P)^2^+0.2018P] where P=(Fo^2^+2Fc^2^)/3'
_refine_ls_weighting_scheme calc
_refine_ls_wR_factor_gt 0.1154
_refine_ls_wR_factor_ref 0.1339
_reflns_Friedel_coverage 0.000
_reflns_number_gt 1848
_reflns_number_total 2629
_reflns_threshold_expression 'I > 2\s(I)'
_cod_data_source_file jo0c00798_si_005.cif
_cod_data_source_block kjf304
_cod_database_code 4038417
_shelx_shelxl_version_number 2014/7
_shelx_space_group_comment
;
The symmetry employed for this shelxl refinement is uniquely defined
by the following loop, which should always be used as a source of
symmetry information in preference to the above space-group names.
They are only intended as comments.
;
_shelx_estimated_absorpt_t_max 0.983
_shelx_estimated_absorpt_t_min 0.957
_olex2_refinement_description
;
1. Fixed Uiso
 At 1.2 times of:
  All C(H) groups
 At 1.5 times of:
  All C(H,H,H) groups
2. Restrained distances
 N1-H1
 0.98 with sigma of 0.02
3.a Aromatic/amide H refined with riding coordinates:
 C1(H1A), C8(H8), C12(H12), C4(H4), C11(H11), C9(H9), C10(H10)
3.b Idealised Me refined as rotating group:
 C6(H6A,H6B,H6C)
;
_olex2_submission_special_instructions 'No special instructions were received'

loop_
_space_group_symop_operation_xyz
'x, y, z'
'-x+1/2, y+1/2, -z+1/2'
'-x, -y, -z'
'x-1/2, -y-1/2, z-1/2'

loop_
_atom_site_label
_atom_site_type_symbol
_atom_site_fract_x
_atom_site_fract_y
_atom_site_fract_z
_atom_site_U_iso_or_equiv
_atom_site_adp_type
_atom_site_occupancy
_atom_site_site_symmetry_order
_atom_site_calc_flag
_atom_site_refinement_flags_posn
_atom_site_refinement_flags_adp
_atom_site_refinement_flags_occupancy
_atom_site_disorder_assembly
_atom_site_disorder_group
O1 O 0.70855(15) 0.36583(15) 0.42266(7) 0.0562(3) Uani 1 1 d . . . . .
O2 O 0.52750(16) 0.28072(15) 0.51604(7) 0.0577(4) Uani 1 1 d . . . . .
N1 N 0.06099(18) 0.40806(16) 0.35916(9) 0.0479(3) Uani 1 1 d D . . . .
C2 C 0.37072(19) 0.36526(16) 0.39131(9) 0.0372(3) Uani 1 1 d . . . . .
C3 C 0.3388(2) 0.40741(15) 0.30513(9) 0.0365(3) Uani 1 1 d . . . . .
C5 C 0.5523(2) 0.33893(17) 0.44189(9) 0.0386(3) Uani 1 1 d . . . . .
C7 C 0.47483(19) 0.41393(16) 0.24175(8) 0.0358(3) Uani 1 1 d . . . . .
C1 C 0.1945(2) 0.36693(18) 0.42152(10) 0.0445(4) Uani 1 1 d . . . . .
H1A H 0.1721 0.3436 0.4756 0.053 Uiso 1 1 calc R . . . .
C8 C 0.6000(2) 0.30054(18) 0.23110(9) 0.0438(4) Uani 1 1 d . . . . .
H8 H 0.6070 0.2230 0.2679 0.053 Uiso 1 1 calc R . . . .
C12 C 0.4711(2) 0.52949(18) 0.18668(10) 0.0457(4) Uani 1 1 d . . . . .
H12 H 0.3907 0.6072 0.1929 0.055 Uiso 1 1 calc R . . . .
C4 C 0.1462(2) 0.43230(17) 0.28829(10) 0.0447(4) Uani 1 1 d . . . . .
H4 H 0.0834 0.4610 0.2370 0.054 Uiso 1 1 calc R . . . .
C11 C 0.5865(3) 0.5299(2) 0.12241(10) 0.0547(4) Uani 1 1 d . . . . .
H11 H 0.5822 0.6076 0.0859 0.066 Uiso 1 1 calc R . . . .
C9 C 0.7138(2) 0.3018(2) 0.16654(10) 0.0505(4) Uani 1 1 d . . . . .
H9 H 0.7951 0.2248 0.1598 0.061 Uiso 1 1 calc R . . . .
C10 C 0.7068(2) 0.4167(2) 0.11233(10) 0.0546(5) Uani 1 1 d . . . . .
H10 H 0.7832 0.4175 0.0690 0.066 Uiso 1 1 calc R . . . .
C6 C 0.6963(3) 0.2519(2) 0.57271(11) 0.0624(5) Uani 1 1 d . . . . .
H6A H 0.7566 0.1659 0.5556 0.094 Uiso 1 1 calc GR . . . .
H6B H 0.6617 0.2390 0.6281 0.094 Uiso 1 1 calc GR . . . .
H6C H 0.7833 0.3314 0.5723 0.094 Uiso 1 1 calc GR . . . .
H1 H -0.071(2) 0.415(2) 0.3634(13) 0.066(6) Uiso 1 1 d D . . . .

loop_
_atom_site_aniso_label
_atom_site_aniso_U_11
_atom_site_aniso_U_22
_atom_site_aniso_U_33
_atom_site_aniso_U_23
_atom_site_aniso_U_13
_atom_site_aniso_U_12
O1 0.0307(5) 0.0952(10) 0.0444(6) 0.0028(6) 0.0115(5) -0.0025(6)
O2 0.0406(6) 0.0865(9) 0.0461(6) 0.0231(6) 0.0054(5) -0.0015(6)
N1 0.0271(6) 0.0630(9) 0.0549(8) -0.0003(6) 0.0109(6) 0.0000(6)
C2 0.0296(7) 0.0451(8) 0.0383(7) 0.0015(6) 0.0095(5) -0.0017(5)
C3 0.0307(7) 0.0417(7) 0.0378(7) -0.0012(6) 0.0067(5) -0.0009(5)
C5 0.0332(7) 0.0483(8) 0.0359(7) -0.0007(6) 0.0103(6) 0.0004(6)
C7 0.0299(6) 0.0446(8) 0.0331(6) -0.0043(6) 0.0044(5) -0.0047(5)
C1 0.0345(7) 0.0557(9) 0.0453(8) 0.0013(7) 0.0130(6) -0.0030(6)
C8 0.0400(8) 0.0504(9) 0.0415(8) -0.0001(7) 0.0066(6) 0.0023(6)
C12 0.0473(9) 0.0456(8) 0.0457(8) 0.0004(7) 0.0113(7) -0.0005(7)
C4 0.0339(7) 0.0559(9) 0.0446(8) -0.0002(7) 0.0058(6) 0.0008(6)
C11 0.0616(11) 0.0580(10) 0.0472(9) 0.0059(8) 0.0171(8) -0.0077(8)
C9 0.0394(8) 0.0658(11) 0.0477(9) -0.0080(8) 0.0112(7) 0.0055(7)
C10 0.0474(9) 0.0766(12) 0.0427(8) -0.0057(8) 0.0169(7) -0.0073(8)
C6 0.0553(11) 0.0828(14) 0.0476(9) 0.0157(9) 0.0003(8) 0.0117(9)

loop_
_atom_type_symbol
_atom_type_description
_atom_type_scat_dispersion_real
_atom_type_scat_dispersion_imag
_atom_type_scat_source
C C 0.0033 0.0016 'International Tables Vol C Tables 4.2.6.8 and 6.1.1.4'
H H 0.0000 0.0000 'International Tables Vol C Tables 4.2.6.8 and 6.1.1.4'
N N 0.0061 0.0033 'International Tables Vol C Tables 4.2.6.8 and 6.1.1.4'
O O 0.0106 0.0060 'International Tables Vol C Tables 4.2.6.8 and 6.1.1.4'

loop_
_geom_angle_atom_site_label_1
_geom_angle_atom_site_label_2
_geom_angle_atom_site_label_3
_geom_angle
_geom_angle_site_symmetry_1
_geom_angle_site_symmetry_3
_geom_angle_publ_flag
C5 O2 C6 117.21(13) . . ?
C1 N1 C4 109.46(13) . . ?
C1 N1 H1 124.9(13) . . ?
C4 N1 H1 125.6(13) . . ?
C3 C2 C5 128.02(12) . . ?
C1 C2 C3 106.98(13) . . ?
C1 C2 C5 124.74(13) . . ?
C2 C3 C7 129.65(13) . . ?
C4 C3 C2 106.05(13) . . ?
C4 C3 C7 124.14(13) . . ?
O1 C5 O2 122.10(14) . . ?
O1 C5 C2 126.22(14) . . ?
O2 C5 C2 111.68(12) . . ?
C8 C7 C3 121.48(13) . . ?
C12 C7 C3 120.42(13) . . ?
C12 C7 C8 117.92(13) . . ?
N1 C1 C2 108.43(13) . . ?
N1 C1 H1A 125.8 . . ?
C2 C1 H1A 125.8 . . ?
C7 C8 H8 119.5 . . ?
C9 C8 C7 120.98(15) . . ?
C9 C8 H8 119.5 . . ?
C7 C12 H12 119.7 . . ?
C11 C12 C7 120.58(15) . . ?
C11 C12 H12 119.7 . . ?
N1 C4 C3 109.08(14) . . ?
N1 C4 H4 125.5 . . ?
C3 C4 H4 125.5 . . ?
C12 C11 H11 119.7 . . ?
C10 C11 C12 120.63(17) . . ?
C10 C11 H11 119.7 . . ?
C8 C9 H9 119.9 . . ?
C10 C9 C8 120.16(16) . . ?
C10 C9 H9 119.9 . . ?
C11 C10 C9 119.72(15) . . ?
C11 C10 H10 120.1 . . ?
C9 C10 H10 120.1 . . ?
O2 C6 H6A 109.5 . . ?
O2 C6 H6B 109.5 . . ?
O2 C6 H6C 109.5 . . ?
H6A C6 H6B 109.5 . . ?
H6A C6 H6C 109.5 . . ?
H6B C6 H6C 109.5 . . ?

loop_
_geom_bond_atom_site_label_1
_geom_bond_atom_site_label_2
_geom_bond_distance
_geom_bond_site_symmetry_2
_geom_bond_publ_flag
O1 C5 1.2038(17) . ?
O2 C5 1.3415(18) . ?
O2 C6 1.436(2) . ?
N1 C1 1.348(2) . ?
N1 C4 1.370(2) . ?
N1 H1 0.939(15) . ?
C2 C3 1.435(2) . ?
C2 C5 1.454(2) . ?
C2 C1 1.3852(19) . ?
C3 C7 1.4812(19) . ?
C3 C4 1.371(2) . ?
C7 C8 1.397(2) . ?
C7 C12 1.391(2) . ?
C1 H1A 0.9300 . ?
C8 H8 0.9300 . ?
C8 C9 1.386(2) . ?
C12 H12 0.9300 . ?
C12 C11 1.389(2) . ?
C4 H4 0.9300 . ?
C11 H11 0.9300 . ?
C11 C10 1.372(3) . ?
C9 H9 0.9300 . ?
C9 C10 1.376(3) . ?
C10 H10 0.9300 . ?
C6 H6A 0.9600 . ?
C6 H6B 0.9600 . ?
C6 H6C 0.9600 . ?

loop_
_geom_hbond_atom_site_label_D
_geom_hbond_atom_site_label_H
_geom_hbond_atom_site_label_A
_geom_hbond_distance_DH
_geom_hbond_distance_HA
_geom_hbond_distance_DA
_geom_hbond_angle_DHA
_geom_hbond_site_symmetry_A
N1 H1 O1 0.939(15) 1.972(16) 2.8205(17) 149.3(17) 1_455

loop_
_geom_torsion_atom_site_label_1
_geom_torsion_atom_site_label_2
_geom_torsion_atom_site_label_3
_geom_torsion_atom_site_label_4
_geom_torsion
_geom_torsion_site_symmetry_1
_geom_torsion_site_symmetry_2
_geom_torsion_site_symmetry_3
_geom_torsion_site_symmetry_4
_geom_torsion_publ_flag
C2 C3 C7 C8 46.8(2) . . . . ?
C2 C3 C7 C12 -138.07(16) . . . . ?
C2 C3 C4 N1 0.19(17) . . . . ?
C3 C2 C5 O1 10.1(3) . . . . ?
C3 C2 C5 O2 -170.74(15) . . . . ?
C3 C2 C1 N1 -0.38(18) . . . . ?
C3 C7 C8 C9 173.85(14) . . . . ?
C3 C7 C12 C11 -174.20(14) . . . . ?
C5 C2 C3 C7 10.3(3) . . . . ?
C5 C2 C3 C4 -174.23(15) . . . . ?
C5 C2 C1 N1 174.20(15) . . . . ?
C7 C3 C4 N1 175.93(13) . . . . ?
C7 C8 C9 C10 0.9(2) . . . . ?
C7 C12 C11 C10 -0.3(3) . . . . ?
C1 N1 C4 C3 -0.43(19) . . . . ?
C1 C2 C3 C7 -175.31(15) . . . . ?
C1 C2 C3 C4 0.11(17) . . . . ?
C1 C2 C5 O1 -163.29(17) . . . . ?
C1 C2 C5 O2 15.9(2) . . . . ?
C8 C7 C12 C11 1.1(2) . . . . ?
C8 C9 C10 C11 -0.1(3) . . . . ?
C12 C7 C8 C9 -1.4(2) . . . . ?
C12 C11 C10 C9 -0.2(3) . . . . ?
C4 N1 C1 C2 0.50(19) . . . . ?
C4 C3 C7 C8 -127.87(17) . . . . ?
C4 C3 C7 C12 47.2(2) . . . . ?
C6 O2 C5 O1 0.3(3) . . . . ?
C6 O2 C5 C2 -178.87(15) . . . . ?
